data_2206442
loop_
_publ_author_name
'Daniel E. Lynch'
'Ian McClenaghan'

_publ_section_title
;
 5-<i>tert</i>-Butyl-4-bromo-1,2-dihydro-1<i>H</i>-pyrazol-3(2<i>H</i>)-one
 monohydrate
;
_journal_issue 8
_journal_name_full 'Acta Crystallographica Section E'
_journal_page_first o2349
_journal_page_last o2351
_journal_paper_doi 10.1107/S1600536805012791
_journal_volume 61
_journal_year 2005
_chemical_formula_iupac 'C7 H11 Br N2 O, H2 O'
_chemical_formula_moiety 'C7 H11 Br N2 O, H2 O'
_chemical_formula_sum 'C7 H13 Br N2 O2'
_chemical_formula_weight 237.10
_chemical_name_systematic
;
5-tert-Butyl-4-bromo-1,2-dihydro-1H-pyrazol-3(2H)-one monohydrate
;
_space_group_IT_number 88
_symmetry_cell_setting tetragonal
_symmetry_space_group_name_Hall '-I 4ad'
_symmetry_space_group_name_H-M 'I 41/a :2'
_atom_sites_solution_hydrogens geom
_atom_sites_solution_primary direct
_atom_sites_solution_secondary difmap
_audit_creation_method SHELXL-97
_cell_angle_alpha 90.00
_cell_angle_beta 90.00
_cell_angle_gamma 90.00
_cell_formula_units_Z 16
_cell_length_a 13.6840(4)
_cell_length_b 13.6840(4)
_cell_length_c 21.4734(8)
_cell_measurement_reflns_used 2331
_cell_measurement_temperature 150(2)
_cell_measurement_theta_max 27.48
_cell_measurement_theta_min 2.91
_cell_volume 4020.9(2)
_computing_cell_refinement 'DENZO (Otwinowski & Minor, 1997) and COLLECT'
_computing_data_collection 'COLLECT (Hooft, 1998)'
_computing_data_reduction 'DENZO and COLLECT'
_computing_molecular_graphics 'PLATON97 (Spek, 1997)'
_computing_publication_material SHELXL97
_computing_structure_refinement 'SHELXL97 (Sheldrick, 1997)'
_computing_structure_solution 'SHELXS97 (Sheldrick, 1997)'
_diffrn_ambient_temperature 120(2)
_diffrn_detector_area_resol_mean 9.091
_diffrn_measured_fraction_theta_full 0.998
_diffrn_measured_fraction_theta_max 0.998
_diffrn_measurement_device_type 'Nonius KappaCCD?'
_diffrn_measurement_method '\f and \w'
_diffrn_radiation_monochromator '10 cm confocal mirrors'
_diffrn_radiation_source 'Bruker-Nonius FR591 rotating anode'
_diffrn_radiation_type MoK\a
_diffrn_radiation_wavelength 0.71073
_diffrn_reflns_av_R_equivalents 0.0685
_diffrn_reflns_av_sigmaI/netI 0.0452
_diffrn_reflns_limit_h_max 16
_diffrn_reflns_limit_h_min -16
_diffrn_reflns_limit_k_max 14
_diffrn_reflns_limit_k_min -15
_diffrn_reflns_limit_l_max 26
_diffrn_reflns_limit_l_min -19
_diffrn_reflns_number 12489
_diffrn_reflns_theta_full 26.00
_diffrn_reflns_theta_max 26.00
_diffrn_reflns_theta_min 3.46
_diffrn_standards_decay_% 0
_diffrn_standards_number 0
_exptl_absorpt_coefficient_mu 4.056
_exptl_absorpt_correction_T_max 0.444
_exptl_absorpt_correction_T_min 0.288
_exptl_absorpt_correction_type multi-scan
_exptl_absorpt_process_details '(SADABS; Sheldrick, 2003)'
_exptl_crystal_colour colourless
_exptl_crystal_density_diffrn 1.567
_exptl_crystal_density_method 'not measured'
_exptl_crystal_description prism
_exptl_crystal_F_000 1920
_exptl_crystal_size_max 0.36
_exptl_crystal_size_mid 0.27
_exptl_crystal_size_min 0.20
_refine_diff_density_max 0.299
_refine_diff_density_min -0.639
_refine_ls_extinction_method none
_refine_ls_goodness_of_fit_ref 1.016
_refine_ls_hydrogen_treatment mixed
_refine_ls_matrix_type full
_refine_ls_number_parameters 124
_refine_ls_number_reflns 1977
_refine_ls_number_restraints 3
_refine_ls_restrained_S_all 1.016
_refine_ls_R_factor_all 0.0419
_refine_ls_R_factor_gt 0.0301
_refine_ls_shift/su_max 0.000
_refine_ls_shift/su_mean 0.000
_refine_ls_structure_factor_coef Fsqd
_refine_ls_weighting_details 'w = 1/[\s^2^(Fo^2^)+(0.0247P)^2^+7.0406P] where P = (Fo^2^+2Fc^2^)/3'
_refine_ls_weighting_scheme calc
_refine_ls_wR_factor_gt 0.0641
_refine_ls_wR_factor_ref 0.0692
_reflns_number_gt 1633
_reflns_number_total 1977
_reflns_threshold_expression I>2\s(I)
_cod_data_source_file hg6180.cif
_cod_data_source_block I
_cod_depositor_comments
;
The following automatic conversions were performed:
'_symmetry_cell_setting' value 'Tetragonal' changed to 'tetragonal'
according to '/home/saulius/struct/CIF-dictionaries/cif_core.dic'
dictionary named 'cif_core.dic' version 2.4.1 from 2010-06-29.

Automatic conversion script
Id: cif_fix_enum 1527 2010-12-29 10:47:43Z saulius 

The following automatic conversions were performed:

'_symmetry_cell_setting' value 'Tetragonal' changed to 'tetragonal'
according to /home/saulius/struct/CIF-dictionaries/cif_core.dic
dictionary named 'cif_core.dic' version 2.4.1 from 2010-06-29.

Automatic conversion script
Id: cif_fix_values 1715 2011-07-08 13:25:40Z adriana 
;
_cod_original_sg_symbol_H-M 'I 41/a'
_cod_database_code 2206442
_cod_database_fobs_code 2206442

loop_
_symmetry_equiv_pos_as_xyz
'x, y, z'
'-x+1/2, -y, z+1/2'
'-y+3/4, x+1/4, z+1/4'
'y+3/4, -x+3/4, z+3/4'
'x+1/2, y+1/2, z+1/2'
'-x+1, -y+1/2, z+1'
'-y+5/4, x+3/4, z+3/4'
'y+5/4, -x+5/4, z+5/4'
'-x, -y, -z'
'x-1/2, y, -z-1/2'
'y-3/4, -x-1/4, -z-1/4'
'-y-3/4, x-3/4, -z-3/4'
'-x+1/2, -y+1/2, -z+1/2'
'x, y+1/2, -z'
'y-1/4, -x+1/4, -z+1/4'
'-y-1/4, x-1/4, -z-1/4'

loop_
_atom_site_label
_atom_site_fract_x
_atom_site_fract_y
_atom_site_fract_z
_atom_site_U_iso_or_equiv
_atom_site_adp_type
_atom_site_calc_flag
_atom_site_refinement_flags
_atom_site_occupancy
_atom_site_type_symbol
Br4 0.688965(19) 0.380502(19) 0.044971(12) 0.02124(11) Uani d . 1 Br
O5 0.78480(12) 0.27537(13) 0.16996(8) 0.0182(4) Uani d . 1 O
N1 0.64408(16) 0.31605(16) 0.22405(10) 0.0166(5) Uani d . 1 N
H1 0.660(2) 0.295(2) 0.2582(14) 0.021 Uiso d . 1 H
N2 0.55701(16) 0.36121(16) 0.21224(10) 0.0170(5) Uani d . 1 N
H2 0.520(2) 0.374(2) 0.2427(14) 0.021 Uiso d . 1 H
C3 0.55559(18) 0.39126(18) 0.15299(12) 0.0157(5) Uani d . 1 C
C31 0.46896(19) 0.44595(19) 0.12557(12) 0.0181(6) Uani d . 1 C
C32 0.5036(2) 0.5478(2) 0.10536(15) 0.0265(7) Uani d . 1 C
H31 0.5258 0.5844 0.1419 0.033 Uiso calc R 1 H
H32 0.4495 0.5829 0.0855 0.033 Uiso calc R 1 H
H33 0.5577 0.5413 0.0757 0.033 Uiso calc R 1 H
C33 0.4290(2) 0.3888(2) 0.06939(13) 0.0262(6) Uani d . 1 C
H34 0.4803 0.3823 0.0378 0.033 Uiso calc R 1 H
H35 0.3732 0.4239 0.0516 0.033 Uiso calc R 1 H
H36 0.4080 0.3237 0.0829 0.033 Uiso calc R 1 H
C34 0.3868(2) 0.4572(2) 0.17367(14) 0.0267(7) Uani d . 1 C
H37 0.3655 0.3925 0.1877 0.033 Uiso calc R 1 H
H38 0.3316 0.4917 0.1547 0.033 Uiso calc R 1 H
H39 0.4109 0.4947 0.2094 0.033 Uiso calc R 1 H
C4 0.64375(18) 0.36354(18) 0.12658(11) 0.0151(5) Uani d . 1 C
C5 0.70015(19) 0.31513(18) 0.17256(12) 0.0153(5) Uani d . 1 C
O1W 0.86437(18) 0.19982(16) 0.06359(9) 0.0364(6) Uani d D 1 O
H1W 0.833(2) 0.223(2) 0.0934(9) 0.045 Uiso d D 1 H
H2W 0.898(2) 0.1507(16) 0.0717(13) 0.045 Uiso d D 1 H

loop_
_atom_site_aniso_label
_atom_site_aniso_U_11
_atom_site_aniso_U_22
_atom_site_aniso_U_33
_atom_site_aniso_U_12
_atom_site_aniso_U_13
_atom_site_aniso_U_23
Br4 0.02379(17) 0.02565(17) 0.01427(16) 0.00435(11) 0.00409(11) 0.00462(11)
O5 0.0139(9) 0.0236(10) 0.0169(10) 0.0034(7) -0.0003(7) 0.0021(8)
N1 0.0178(12) 0.0201(12) 0.0120(11) 0.0017(9) -0.0013(9) 0.0039(9)
N2 0.0168(12) 0.0194(12) 0.0146(12) 0.0018(9) 0.0028(9) -0.0005(9)
C3 0.0191(14) 0.0131(13) 0.0150(13) -0.0019(10) -0.0010(10) 0.0017(10)
C31 0.0180(14) 0.0184(13) 0.0180(14) 0.0025(10) 0.0006(11) 0.0024(11)
C32 0.0234(15) 0.0232(15) 0.0330(17) 0.0022(12) 0.0005(13) 0.0043(13)
C33 0.0251(15) 0.0294(16) 0.0241(16) 0.0032(13) -0.0074(13) -0.0003(13)
C34 0.0207(15) 0.0312(16) 0.0283(17) 0.0069(12) 0.0014(13) 0.0048(13)
C4 0.0181(13) 0.0153(13) 0.0117(13) 0.0000(10) 0.0013(10) 0.0019(10)
C5 0.0185(14) 0.0120(13) 0.0154(14) -0.0031(10) 0.0000(11) -0.0012(10)
O1W 0.0584(16) 0.0321(13) 0.0186(11) 0.0256(11) 0.0121(10) 0.0073(9)

loop_
_atom_type_symbol
_atom_type_description
_atom_type_scat_dispersion_real
_atom_type_scat_dispersion_imag
_atom_type_scat_source
C C 0.0033 0.0016 'International Tables Vol C Tables 4.2.6.8 and 6.1.1.4'
H H 0.0000 0.0000 'International Tables Vol C Tables 4.2.6.8 and 6.1.1.4'
N N 0.0061 0.0033 'International Tables Vol C Tables 4.2.6.8 and 6.1.1.4'
O O 0.0106 0.0060 'International Tables Vol C Tables 4.2.6.8 and 6.1.1.4'
Br Br -0.2901 2.4595 'International Tables Vol C Tables 4.2.6.8 and 6.1.1.4'

loop_
_geom_angle_atom_site_label_1
_geom_angle_atom_site_label_2
_geom_angle_atom_site_label_3
_geom_angle
C5 N1 N2 110.4(2)
C5 N1 H1 125(2)
N2 N1 H1 124(2)
C3 N2 N1 109.2(2)
C3 N2 H2 131(2)
N1 N2 H2 119(2)
N2 C3 C4 107.0(2)
N2 C3 C31 122.1(2)
C4 C3 C31 130.9(2)
C3 C31 C34 111.1(2)
C3 C31 C32 108.4(2)
C34 C31 C32 109.0(2)
C3 C31 C33 109.3(2)
C34 C31 C33 108.6(2)
C32 C31 C33 110.5(2)
C31 C32 H31 109.5
C31 C32 H32 109.5
H31 C32 H32 109.5
C31 C32 H33 109.5
H31 C32 H33 109.5
H32 C32 H33 109.5
C31 C33 H34 109.5
C31 C33 H35 109.5
H34 C33 H35 109.5
C31 C33 H36 109.5
H34 C33 H36 109.5
H35 C33 H36 109.5
C31 C34 H37 109.5
C31 C34 H38 109.5
H37 C34 H38 109.5
C31 C34 H39 109.5
H37 C34 H39 109.5
H38 C34 H39 109.5
C3 C4 C5 108.5(2)
C3 C4 Br4 129.53(19)
C5 C4 Br4 121.99(19)
O5 C5 N1 123.7(2)
O5 C5 C4 131.3(2)
N1 C5 C4 104.9(2)
H1W O1W H2W 116(3)

loop_
_geom_bond_atom_site_label_1
_geom_bond_atom_site_label_2
_geom_bond_distance
Br4 C4 1.873(2)
O5 C5 1.281(3)
N1 C5 1.346(3)
N1 N2 1.366(3)
N1 H1 0.82(3)
N2 C3 1.337(3)
N2 H2 0.85(3)
C3 C4 1.386(4)
C3 C31 1.521(4)
C31 C34 1.534(4)
C31 C32 1.535(4)
C31 C33 1.538(4)
C32 H31 0.98
C32 H32 0.98
C32 H33 0.98
C33 H34 0.98
C33 H35 0.98
C33 H36 0.98
C34 H37 0.98
C34 H38 0.98
C34 H39 0.98
C4 C5 1.417(4)
O1W H1W 0.83(2)
O1W H2W 0.83(2)

loop_
_geom_hbond_atom_site_label_D
_geom_hbond_atom_site_label_H
_geom_hbond_atom_site_label_A
_geom_hbond_site_symmetry_A
_geom_hbond_distance_DH
_geom_hbond_distance_HA
_geom_hbond_distance_DA
_geom_hbond_angle_DHA
_geom_hbond_publ_flag
N1 H1 O5 13_655 0.82(3) 1.97(3) 2.773(3) 168(3) yes
N2 H2 O1W 8_454 0.85(3) 1.80(3) 2.646(3) 171(3) yes
O1W H1W O5 . 0.83(2) 1.91(2) 2.733(3) 169(3) yes
O1W H2W O5 12_756 0.83(2) 1.91(2) 2.739(3) 173(3) yes

loop_
_geom_torsion_atom_site_label_1
_geom_torsion_atom_site_label_2
_geom_torsion_atom_site_label_3
_geom_torsion_atom_site_label_4
_geom_torsion
C5 N1 N2 C3 -0.6(3)
N1 N2 C3 C4 0.5(3)
N1 N2 C3 C31 -178.9(2)
N2 C3 C31 C34 -1.8(4)
C4 C3 C31 C34 178.8(3)
N2 C3 C31 C32 117.9(3)
C4 C3 C31 C32 -61.5(4)
N2 C3 C31 C33 -121.6(3)
C4 C3 C31 C33 59.0(4)
N2 C3 C4 C5 -0.3(3)
C31 C3 C4 C5 179.2(3)
N2 C3 C4 Br4 178.78(19)
C31 C3 C4 Br4 -1.8(4)
N2 N1 C5 O5 -178.3(2)
N2 N1 C5 C4 0.4(3)
C3 C4 C5 O5 178.5(3)
Br4 C4 C5 O5 -0.6(4)
C3 C4 C5 N1 -0.1(3)
Br4 C4 C5 N1 -179.23(17)

loop_
_cod_related_entry_id
_cod_related_entry_database
_cod_related_entry_code
1 ChemSpider 21129128
